data_1575011
loop_
_publ_author_name
'Narita, Hiroki'
'Virovets, Alexander'
'Lerner, Hans-Wolfram'
'Wagner, Matthias'
'Yamaguchi, Shigehiro'

_publ_section_title
;
 Intramolecular arylsulfide-coordinated diboraanthracenes: effect of B--S
 coordination on ground-state and excited-state behavior
;
_journal_issue 20
_journal_name_full 'Chemical Science'
_journal_page_first 8764
_journal_page_last 8771
_journal_paper_doi 10.1039/D5SC01726B
_journal_volume 16
_journal_year 2025
_chemical_formula_moiety 'C42 H32 B2 F6 S2'
_chemical_formula_sum 'C42 H32 B2 F6 S2'
_chemical_formula_weight 736.41
_space_group_crystal_system triclinic
_space_group_IT_number 2
_space_group_name_Hall '-P 1'
_space_group_name_H-M_alt 'P -1'
_atom_sites_solution_hydrogens geom
_audit_creation_method SHELXL-2018/1
_audit_update_record
;
2024-09-29 deposited with the CCDC.	2025-04-11 downloaded from the CCDC.
;
_cell_angle_alpha 88.617(2)
_cell_angle_beta 74.222(2)
_cell_angle_gamma 75.940(2)
_cell_formula_units_Z 4
_cell_length_a 13.4613(4)
_cell_length_b 15.9611(4)
_cell_length_c 18.0475(5)
_cell_measurement_reflns_used 12312
_cell_measurement_temperature 123(2)
_cell_measurement_theta_max 29.9070
_cell_measurement_theta_min 2.6380
_cell_volume 3616.09(18)
_computing_structure_refinement 'SHELXL-2018/1 (Sheldrick, 2018)'
_computing_structure_solution 'SHELXT 2018/2 (Sheldrick, 2018)'
_diffrn_ambient_temperature 123(2)
_diffrn_measured_fraction_theta_full 0.994
_diffrn_measured_fraction_theta_max 0.899
_diffrn_measurement_device_type
;
Rigaku Single Crystal X-ray diffractometer equipped with 
FR-X generator, Varimax optics, and PILATUS 200K photon 
counting detector
;
_diffrn_radiation_type MoK\a
_diffrn_radiation_wavelength 0.71073
_diffrn_reflns_av_R_equivalents 0.0650
_diffrn_reflns_av_unetI/netI 0.1086
_diffrn_reflns_Laue_measured_fraction_full 0.994
_diffrn_reflns_Laue_measured_fraction_max 0.899
_diffrn_reflns_limit_h_max 18
_diffrn_reflns_limit_h_min -18
_diffrn_reflns_limit_k_max 21
_diffrn_reflns_limit_k_min -20
_diffrn_reflns_limit_l_max 24
_diffrn_reflns_limit_l_min -24
_diffrn_reflns_number 52878
_diffrn_reflns_point_group_measured_fraction_full 0.994
_diffrn_reflns_point_group_measured_fraction_max 0.899
_diffrn_reflns_theta_full 25.242
_diffrn_reflns_theta_max 29.976
_diffrn_reflns_theta_min 2.327
_exptl_absorpt_coefficient_mu 0.209
_exptl_absorpt_correction_T_max 1.00000
_exptl_absorpt_correction_T_min 0.83105
_exptl_absorpt_correction_type multi-scan
_exptl_absorpt_process_details
;
CrysAlisPro 1.171.42.49 (Rigaku Oxford Diffraction, 2022)
Empirical absorption correction using spherical harmonics,
implemented in SCALE3 ABSPACK scaling algorithm.
;
_exptl_crystal_colour colorless
_exptl_crystal_density_diffrn 1.353
_exptl_crystal_description plate
_exptl_crystal_F_000 1520
_exptl_crystal_size_max 0.100
_exptl_crystal_size_mid 0.050
_exptl_crystal_size_min 0.010
_refine_diff_density_max 0.796
_refine_diff_density_min -0.635
_refine_diff_density_rms 0.066
_refine_ls_extinction_method none
_refine_ls_goodness_of_fit_ref 1.022
_refine_ls_hydrogen_treatment constr
_refine_ls_matrix_type full
_refine_ls_number_parameters 969
_refine_ls_number_reflns 18939
_refine_ls_number_restraints 36
_refine_ls_restrained_S_all 1.022
_refine_ls_R_factor_all 0.1367
_refine_ls_R_factor_gt 0.0641
_refine_ls_shift/su_max 0.000
_refine_ls_shift/su_mean 0.000
_refine_ls_structure_factor_coef Fsqd
_refine_ls_weighting_details 'w=1/[\s^2^(Fo^2^)+(0.0727P)^2^+0.0101P] where P=(Fo^2^+2Fc^2^)/3'
_refine_ls_weighting_scheme calc
_refine_ls_wR_factor_gt 0.1371
_refine_ls_wR_factor_ref 0.1615
_reflns_Friedel_coverage 0.000
_reflns_number_gt 10534
_reflns_number_total 18939
_reflns_threshold_expression 'I > 2\s(I)'
_cod_data_source_file d5sc01726b2.cif
_cod_data_source_block compd_cis-1b
_cod_database_code 1575011
_shelx_shelxl_version_number 2018/1
_shelx_space_group_comment
;
The symmetry employed for this shelxl refinement is uniquely defined
by the following loop, which should always be used as a source of
symmetry information in preference to the above space-group names.
They are only intended as comments.
;
_shelx_estimated_absorpt_t_min 0.979
_shelx_estimated_absorpt_t_max 0.998
_exptl_absorpt_special_details
;
?
;

loop_
_space_group_symop_operation_xyz
'x, y, z'
'-x, -y, -z'

loop_
_atom_site_label
_atom_site_type_symbol
_atom_site_fract_x
_atom_site_fract_y
_atom_site_fract_z
_atom_site_U_iso_or_equiv
_atom_site_adp_type
_atom_site_occupancy
_atom_site_site_symmetry_order
_atom_site_calc_flag
_atom_site_refinement_flags_posn
_atom_site_refinement_flags_adp
_atom_site_refinement_flags_occupancy
_atom_site_disorder_assembly
_atom_site_disorder_group
B1 B 0.2629(2) 0.73578(19) 0.44910(17) 0.0271(7) Uani 1 1 d . . . . .
S1 S 0.11503(6) 0.85733(4) 0.46234(4) 0.03177(17) Uani 1 1 d . . . . .
B2 B 0.4288(2) 0.78413(18) 0.31427(17) 0.0254(6) Uani 1 1 d . . . . .
S2 S 0.34319(6) 0.90649(4) 0.28512(4) 0.03082(17) Uani 1 1 d . . . . .
C1 C 0.3489(2) 0.78047(15) 0.46427(14) 0.0249(6) Uani 1 1 d . . . . .
C2 C 0.4256(2) 0.80423(15) 0.40160(14) 0.0251(6) Uani 1 1 d . . . . .
C3 C 0.4982(2) 0.84642(17) 0.41859(16) 0.0320(6) Uani 1 1 d . . . . .
H3 H 0.550526 0.862011 0.377399 0.038 Uiso 1 1 calc R U . . .
C4 C 0.4950(2) 0.86575(19) 0.49408(16) 0.0364(7) Uani 1 1 d . . . . .
H4 H 0.543404 0.895737 0.503837 0.044 Uiso 1 1 calc R U . . .
C5 C 0.4209(2) 0.84118(17) 0.55542(16) 0.0330(6) Uani 1 1 d . . . . .
H5 H 0.418909 0.853523 0.607119 0.040 Uiso 1 1 calc R U . . .
C6 C 0.3503(2) 0.79845(16) 0.53977(15) 0.0281(6) Uani 1 1 d . . . . .
H6 H 0.300943 0.780624 0.581668 0.034 Uiso 1 1 calc R U . . .
C7 C 0.35861(19) 0.71976(15) 0.30188(14) 0.0227(5) Uani 1 1 d . . . . .
C8 C 0.2770(2) 0.70251(15) 0.36354(14) 0.0246(6) Uani 1 1 d . . . . .
C9 C 0.2106(2) 0.65307(16) 0.34822(15) 0.0289(6) Uani 1 1 d . . . . .
H9 H 0.156731 0.640087 0.389826 0.035 Uiso 1 1 calc R U . . .
C10 C 0.2214(2) 0.62266(16) 0.27423(16) 0.0304(6) Uani 1 1 d . . . . .
H10 H 0.172999 0.592323 0.265117 0.036 Uiso 1 1 calc R U . . .
C11 C 0.3039(2) 0.63712(16) 0.21371(15) 0.0292(6) Uani 1 1 d . . . . .
H11 H 0.313943 0.614837 0.163163 0.035 Uiso 1 1 calc R U . . .
C12 C 0.3720(2) 0.68459(15) 0.22768(14) 0.0262(6) Uani 1 1 d . . . . .
H12 H 0.428873 0.693472 0.186192 0.031 Uiso 1 1 calc R U . . .
C13 C 0.1985(2) 0.68746(16) 0.51718(14) 0.0257(6) Uani 1 1 d . . . . .
C14 C 0.0871(2) 0.71500(16) 0.54628(15) 0.0284(6) Uani 1 1 d . . . . .
C15 C 0.0303(2) 0.67402(18) 0.60653(16) 0.0336(7) Uani 1 1 d . . . . .
H15 H -0.044442 0.695697 0.626970 0.040 Uiso 1 1 calc R U . . .
C16 C 0.0840(2) 0.60120(18) 0.63634(16) 0.0351(7) Uani 1 1 d . . . . .
H16 H 0.046002 0.572743 0.677173 0.042 Uiso 1 1 calc R U . . .
C17 C 0.1927(2) 0.57038(17) 0.60640(15) 0.0303(6) Uani 1 1 d . . . . .
H17 H 0.228385 0.519814 0.626300 0.036 Uiso 1 1 calc R U . . .
C18 C 0.2517(2) 0.61195(16) 0.54732(14) 0.0266(6) Uani 1 1 d . . . . .
C19 C 0.0288(2) 0.78833(17) 0.50713(16) 0.0333(6) Uani 1 1 d . . . . .
H19 H -0.034361 0.822935 0.545648 0.040 Uiso 1 1 calc R U . . .
H19A H 0.003800 0.764216 0.467487 0.040 Uiso 1 1 calc R U . . .
C20 C 0.3702(2) 0.57596(17) 0.51656(16) 0.0340(6) Uani 1 1 d . . . . .
H20 H 0.407533 0.612882 0.535268 0.051 Uiso 1 1 calc R U . . .
H20A H 0.390026 0.574269 0.460090 0.051 Uiso 1 1 calc R U . . .
H20B H 0.389982 0.517323 0.534302 0.051 Uiso 1 1 calc R U . . .
C21 C 0.1188(2) 0.91979(16) 0.54141(15) 0.0292(6) Uani 1 1 d . . . . .
C22 C 0.1827(2) 0.97852(17) 0.52282(17) 0.0347(7) Uani 1 1 d . . . . .
H22 H 0.217428 0.985158 0.470428 0.042 Uiso 1 1 calc R U . . .
C23 C 0.1957(2) 1.02713(17) 0.58055(17) 0.0378(7) Uani 1 1 d . . . . .
H23 H 0.239324 1.066966 0.567796 0.045 Uiso 1 1 calc R U . . .
C24 C 0.1445(2) 1.01733(18) 0.65749(17) 0.0363(7) Uani 1 1 d . . . . .
C25 C 0.0793(2) 0.96020(18) 0.67630(17) 0.0372(7) Uani 1 1 d . . . . .
H25 H 0.043469 0.954592 0.728653 0.045 Uiso 1 1 calc R U . . .
C26 C 0.0665(2) 0.91079(17) 0.61797(16) 0.0320(6) Uani 1 1 d . . . . .
H26 H 0.022258 0.871394 0.630640 0.038 Uiso 1 1 calc R U . . .
C27 C 0.1629(3) 1.0678(2) 0.7191(2) 0.0519(9) Uani 1 1 d . . . . .
F1 F 0.2614(2) 1.0734(2) 0.70458(14) 0.1221(12) Uani 1 1 d . . . . .
F2 F 0.1000(2) 1.14929(12) 0.72907(12) 0.0765(7) Uani 1 1 d . . . . .
F3 F 0.13730(18) 1.03583(12) 0.78883(11) 0.0666(6) Uani 1 1 d . . . . .
C28 C 0.5403(2) 0.78234(15) 0.25158(14) 0.0243(6) Uani 1 1 d . . . . .
C29 C 0.5558(2) 0.85929(16) 0.21462(14) 0.0273(6) Uani 1 1 d . . . . .
C30 C 0.6511(2) 0.86320(19) 0.16154(15) 0.0347(7) Uani 1 1 d . . . . .
H30 H 0.658616 0.915216 0.136454 0.042 Uiso 1 1 calc R U . . .
C31 C 0.7342(2) 0.7905(2) 0.14597(16) 0.0403(7) Uani 1 1 d . . . . .
H31 H 0.799698 0.792190 0.109732 0.048 Uiso 1 1 calc R U . . .
C32 C 0.7232(2) 0.7143(2) 0.18292(16) 0.0376(7) Uani 1 1 d . . . . .
H32 H 0.781665 0.664911 0.172060 0.045 Uiso 1 1 calc R U . . .
C33 C 0.6275(2) 0.70948(17) 0.23570(15) 0.0291(6) Uani 1 1 d . . . . .
C34 C 0.4647(2) 0.93903(17) 0.23944(16) 0.0348(7) Uani 1 1 d . . . . .
H34 H 0.456093 0.973024 0.194009 0.042 Uiso 1 1 calc R U . . .
H34A H 0.480372 0.975839 0.276043 0.042 Uiso 1 1 calc R U . . .
C35 C 0.6183(2) 0.62594(17) 0.27600(17) 0.0367(7) Uani 1 1 d . . . . .
H35 H 0.575972 0.597076 0.253738 0.055 Uiso 1 1 calc R U . . .
H35A H 0.583552 0.638912 0.331098 0.055 Uiso 1 1 calc R U . . .
H35B H 0.689623 0.587934 0.269186 0.055 Uiso 1 1 calc R U . . .
C36 C 0.2985(2) 0.88366(16) 0.20560(16) 0.0313(6) Uani 1 1 d . . . . .
C37 C 0.1925(2) 0.87922(18) 0.22267(19) 0.0421(7) Uani 1 1 d . . . . .
H37 H 0.147033 0.893265 0.273430 0.051 Uiso 1 1 calc R U . . .
C38 C 0.1536(2) 0.85401(19) 0.1648(2) 0.0470(8) Uani 1 1 d . . . . .
H38 H 0.081502 0.850626 0.176169 0.056 Uiso 1 1 calc R U . . .
C39 C 0.2201(3) 0.83386(18) 0.09049(19) 0.0411(7) Uani 1 1 d . . . . .
C40 C 0.3247(2) 0.83941(17) 0.07331(17) 0.0366(7) Uani 1 1 d . . . . .
H40 H 0.369588 0.826331 0.022269 0.044 Uiso 1 1 calc R U . . .
C41 C 0.3645(2) 0.86423(16) 0.13088(16) 0.0328(6) Uani 1 1 d . . . . .
H41 H 0.436535 0.867855 0.119105 0.039 Uiso 1 1 calc R U . . .
C42 C 0.1794(3) 0.8059(2) 0.0287(2) 0.0560(10) Uani 1 1 d . . . . .
F4 F 0.0919(2) 0.7813(2) 0.05277(14) 0.1305(13) Uani 1 1 d . . . . .
F5 F 0.1651(2) 0.86317(16) -0.02219(14) 0.0952(8) Uani 1 1 d . . . . .
F6 F 0.2476(2) 0.73741(18) -0.0142(2) 0.1347(13) Uani 1 1 d . . . . .
B3 B 0.2692(2) 0.22904(18) 0.14691(17) 0.0237(6) Uani 1 1 d . . . . .
B4 B 0.4315(2) 0.28078(18) 0.21564(17) 0.0251(6) Uani 1 1 d . . . . .
S3 S 0.13313(5) 0.34413(4) 0.18863(4) 0.02455(15) Uani 1 1 d . . . . .
S4 S 0.34921(5) 0.40761(4) 0.27200(4) 0.02824(16) Uani 1 1 d . . . . .
C43 C 0.28380(19) 0.19466(15) 0.22798(14) 0.0223(5) Uani 1 1 d . . . . .
C44 C 0.36067(19) 0.21746(15) 0.25966(14) 0.0234(5) Uani 1 1 d . . . . .
C45 C 0.3702(2) 0.18509(15) 0.33110(14) 0.0250(6) Uani 1 1 d . . . . .
H45 H 0.422724 0.198296 0.351776 0.030 Uiso 1 1 calc R U . . .
C46 C 0.3056(2) 0.13445(15) 0.37258(14) 0.0254(6) Uani 1 1 d . . . . .
H46 H 0.313101 0.114582 0.421288 0.030 Uiso 1 1 calc R U . . .
C47 C 0.2303(2) 0.11313(15) 0.34246(14) 0.0245(5) Uani 1 1 d . . . . .
H47 H 0.185068 0.079220 0.370770 0.029 Uiso 1 1 calc R U . . .
C48 C 0.22113(19) 0.14138(15) 0.27096(14) 0.0233(5) Uani 1 1 d . . . . .
H48 H 0.171037 0.124388 0.250067 0.028 Uiso 1 1 calc R U . . .
C49 C 0.4296(2) 0.30072(15) 0.12798(14) 0.0252(6) Uani 1 1 d . . . . .
C50 C 0.35734(19) 0.27222(15) 0.09496(14) 0.0223(5) Uani 1 1 d . . . . .
C51 C 0.3617(2) 0.28895(16) 0.01777(14) 0.0255(6) Uani 1 1 d . . . . .
H51 H 0.317048 0.267027 -0.005347 0.031 Uiso 1 1 calc R U . . .
C52 C 0.4286(2) 0.33636(17) -0.02634(15) 0.0305(6) Uani 1 1 d . . . . .
H52 H 0.427677 0.348419 -0.077987 0.037 Uiso 1 1 calc R U . . .
C53 C 0.4969(2) 0.36586(18) 0.00623(16) 0.0365(7) Uani 1 1 d . . . . .
H53 H 0.542417 0.399154 -0.022858 0.044 Uiso 1 1 calc R U . . .
C54 C 0.4986(2) 0.34657(17) 0.08141(15) 0.0307(6) Uani 1 1 d . . . . .
H54 H 0.548017 0.364935 0.102098 0.037 Uiso 1 1 calc R U . . .
C55 C 0.20425(19) 0.17894(15) 0.10810(14) 0.0215(5) Uani 1 1 d . . . . .
C56 C 0.0927(2) 0.20502(15) 0.12747(14) 0.0249(6) Uani 1 1 d . . . . .
C57 C 0.0316(2) 0.16114(17) 0.09944(16) 0.0325(6) Uani 1 1 d . . . . .
H57 H -0.043887 0.180382 0.113779 0.039 Uiso 1 1 calc R U . . .
C58 C 0.0833(2) 0.08847(18) 0.04995(17) 0.0373(7) Uani 1 1 d . . . . .
H58 H 0.043173 0.058159 0.029687 0.045 Uiso 1 1 calc R U . . .
C59 C 0.1931(2) 0.06071(17) 0.03049(16) 0.0317(6) Uani 1 1 d . . . . .
H59 H 0.227339 0.010735 -0.002744 0.038 Uiso 1 1 calc R U . . .
C60 C 0.2551(2) 0.10403(16) 0.05830(15) 0.0258(6) Uani 1 1 d . . . . .
C61 C 0.03820(19) 0.28210(16) 0.18451(15) 0.0257(6) Uani 1 1 d . . . . .
H61 H 0.009483 0.261543 0.236268 0.031 Uiso 1 1 calc R U . . .
H61A H -0.021923 0.319174 0.168208 0.031 Uiso 1 1 calc R U . . .
C62 C 0.3741(2) 0.07027(16) 0.03670(16) 0.0314(6) Uani 1 1 d . . . . .
H62 H 0.393319 0.011088 0.014702 0.047 Uiso 1 1 calc R U . . .
H62A H 0.399367 0.070501 0.082725 0.047 Uiso 1 1 calc R U . . .
H62B H 0.407142 0.107215 -0.001422 0.047 Uiso 1 1 calc R U . . .
C63 C 0.1390(2) 0.40769(15) 0.10578(14) 0.0247(6) Uani 1 1 d . . . . .
C64 C 0.1924(2) 0.47338(16) 0.10279(15) 0.0304(6) Uani 1 1 d . . . . .
H64 H 0.215474 0.485952 0.145624 0.036 Uiso 1 1 calc R U . . .
C65 C 0.2113(2) 0.51999(17) 0.03659(16) 0.0324(6) Uani 1 1 d . . . . .
H65 H 0.248796 0.563866 0.033580 0.039 Uiso 1 1 calc R U . . .
C66 C 0.1753(2) 0.50233(16) -0.02552(15) 0.0273(6) Uani 1 1 d . . . . .
C67 C 0.1202(2) 0.43868(16) -0.02107(15) 0.0271(6) Uani 1 1 d . . . . .
H67 H 0.094564 0.427603 -0.063065 0.033 Uiso 1 1 calc R U . . .
C68 C 0.1021(2) 0.39094(16) 0.04460(15) 0.0270(6) Uani 1 1 d . . . . .
H68 H 0.064662 0.347088 0.047440 0.032 Uiso 1 1 calc R U . . .
C69 C 0.2009(2) 0.55089(18) -0.09697(16) 0.0347(7) Uani 1 1 d . . . . .
F7 F 0.30578(14) 0.54276(14) -0.12549(11) 0.0669(6) Uani 1 1 d . . . . .
F8 F 0.15502(15) 0.63651(10) -0.08492(10) 0.0501(5) Uani 1 1 d . . . . .
F9 F 0.16682(14) 0.52593(10) -0.15407(9) 0.0428(4) Uani 1 1 d . . . . .
C70 C 0.5436(2) 0.27692(16) 0.23373(14) 0.0261(6) Uani 1 1 d . . . . .
C71 C 0.5605(2) 0.35265(16) 0.26190(14) 0.0278(6) Uani 1 1 d . . . . .
C72 C 0.6555(2) 0.35345(19) 0.27900(15) 0.0330(7) Uani 1 1 d . . . . .
H72 H 0.664355 0.404736 0.299179 0.040 Uiso 1 1 calc R U . . .
C73 C 0.7366(2) 0.2784(2) 0.26611(16) 0.0371(7) Uani 1 1 d . . . . .
H73 H 0.801318 0.277759 0.278067 0.045 Uiso 1 1 calc R U . . .
C74 C 0.7233(2) 0.20402(18) 0.23571(16) 0.0333(6) Uani 1 1 d . . . . .
H74 H 0.779977 0.153263 0.226082 0.040 Uiso 1 1 calc R U . . .
C75 C 0.6283(2) 0.20229(17) 0.21899(15) 0.0286(6) Uani 1 1 d . . . . .
C76 C 0.4731(2) 0.43472(17) 0.26967(16) 0.0326(6) Uani 1 1 d . . . . .
H76 H 0.492220 0.471298 0.225556 0.039 Uiso 1 1 calc R U . . .
H76A H 0.464653 0.467749 0.317643 0.039 Uiso 1 1 calc R U . . .
C77 C 0.6179(2) 0.12013(17) 0.18457(18) 0.0407(7) Uani 1 1 d . . . . .
H77 H 0.575753 0.090618 0.224785 0.061 Uiso 1 1 calc R U . . .
H77A H 0.688925 0.082021 0.163159 0.061 Uiso 1 1 calc R U . . .
H77B H 0.582474 0.134647 0.143539 0.061 Uiso 1 1 calc R U . . .
C78 C 0.2957(2) 0.39395(16) 0.37204(15) 0.0293(6) Uani 1 1 d . . . . .
C79 C 0.1850(2) 0.41196(18) 0.39861(17) 0.0367(7) Uani 1 1 d . . . . .
H79 H 0.143085 0.434296 0.364597 0.044 Uiso 1 1 calc R U . . .
C80 C 0.1359(2) 0.3977(2) 0.47360(18) 0.0421(7) Uani 1 1 d . . . . .
H80 H 0.060434 0.410399 0.491355 0.051 Uiso 1 1 calc R U . . .
C81 C 0.1971(3) 0.36470(19) 0.52319(17) 0.0403(7) Uani 1 1 d . . . . .
C82 C 0.3080(3) 0.34853(17) 0.49808(16) 0.0377(7) Uani 1 1 d . . . . .
H82 H 0.349525 0.327721 0.532689 0.045 Uiso 1 1 calc R U . . .
C83 C 0.3573(2) 0.36302(17) 0.42228(16) 0.0340(7) Uani 1 1 d . . . . .
H83 H 0.432757 0.351891 0.404784 0.041 Uiso 1 1 calc R U . . .
C84 C 0.1446(3) 0.3417(3) 0.6033(2) 0.0565(10) Uani 1 1 d . . . . .
F10 F 0.1288(5) 0.2641(3) 0.6031(3) 0.078(2) Uani 0.791(8) 1 d . U P A 1
F11 F 0.0428(3) 0.3961(3) 0.63005(18) 0.0743(13) Uani 0.791(8) 1 d . U P A 1
F12 F 0.1935(5) 0.3511(5) 0.6538(4) 0.075(3) Uani 0.791(8) 1 d . U P A 1
F13 F 0.0713(19) 0.311(2) 0.6187(10) 0.118(11) Uani 0.209(8) 1 d . U P A 2
F14 F 0.151(3) 0.383(2) 0.6579(18) 0.126(12) Uani 0.209(8) 1 d . U P A 2
F15 F 0.2223(16) 0.2577(13) 0.6285(11) 0.148(11) Uani 0.209(8) 1 d . U P A 2

loop_
_atom_site_aniso_label
_atom_site_aniso_U_11
_atom_site_aniso_U_22
_atom_site_aniso_U_33
_atom_site_aniso_U_23
_atom_site_aniso_U_13
_atom_site_aniso_U_12
B1 0.0264(16) 0.0271(16) 0.0277(16) 0.0021(13) -0.0073(13) -0.0068(13)
S1 0.0360(4) 0.0306(4) 0.0295(4) -0.0011(3) -0.0118(3) -0.0061(3)
B2 0.0293(16) 0.0189(14) 0.0278(16) 0.0009(12) -0.0091(13) -0.0040(13)
S2 0.0376(4) 0.0202(3) 0.0343(4) -0.0001(3) -0.0102(3) -0.0059(3)
C1 0.0261(14) 0.0207(13) 0.0261(14) 0.0012(11) -0.0067(11) -0.0030(11)
C2 0.0273(14) 0.0190(12) 0.0273(14) -0.0017(11) -0.0061(11) -0.0039(11)
C3 0.0334(16) 0.0339(15) 0.0324(16) 0.0008(12) -0.0089(12) -0.0149(13)
C4 0.0378(17) 0.0430(17) 0.0369(17) -0.0007(14) -0.0174(14) -0.0174(14)
C5 0.0389(16) 0.0356(15) 0.0277(15) -0.0009(12) -0.0152(13) -0.0081(13)
C6 0.0312(15) 0.0262(14) 0.0269(14) 0.0023(11) -0.0083(11) -0.0066(12)
C7 0.0253(13) 0.0174(12) 0.0237(13) 0.0011(10) -0.0062(11) -0.0025(10)
C8 0.0284(14) 0.0189(12) 0.0265(14) -0.0016(10) -0.0072(11) -0.0059(11)
C9 0.0302(15) 0.0261(14) 0.0292(15) -0.0001(11) -0.0029(12) -0.0107(12)
C10 0.0346(15) 0.0227(13) 0.0379(16) -0.0031(12) -0.0126(13) -0.0112(12)
C11 0.0366(16) 0.0227(13) 0.0277(14) -0.0036(11) -0.0091(12) -0.0057(12)
C12 0.0338(15) 0.0185(12) 0.0241(14) 0.0010(10) -0.0047(11) -0.0064(11)
C13 0.0293(14) 0.0244(13) 0.0229(13) -0.0035(11) -0.0036(11) -0.0091(11)
C14 0.0303(15) 0.0288(14) 0.0273(14) -0.0050(11) -0.0064(12) -0.0109(12)
C15 0.0273(15) 0.0389(16) 0.0328(16) -0.0090(13) 0.0004(12) -0.0135(13)
C16 0.0414(17) 0.0350(16) 0.0290(15) -0.0009(13) 0.0014(13) -0.0216(14)
C17 0.0403(17) 0.0254(14) 0.0279(15) 0.0006(11) -0.0089(12) -0.0133(13)
C18 0.0292(14) 0.0264(13) 0.0251(14) -0.0022(11) -0.0059(11) -0.0101(12)
C19 0.0251(14) 0.0345(15) 0.0390(16) -0.0077(13) -0.0082(12) -0.0049(12)
C20 0.0317(16) 0.0303(15) 0.0381(16) 0.0049(12) -0.0084(13) -0.0057(13)
C21 0.0324(15) 0.0246(14) 0.0298(15) -0.0028(11) -0.0132(12) 0.0001(12)
C22 0.0460(18) 0.0262(14) 0.0320(15) 0.0050(12) -0.0124(13) -0.0074(13)
C23 0.0454(18) 0.0269(15) 0.0403(18) 0.0004(13) -0.0091(14) -0.0103(14)
C24 0.0393(17) 0.0304(15) 0.0391(17) -0.0040(13) -0.0135(14) -0.0045(13)
C25 0.0380(17) 0.0367(16) 0.0333(16) -0.0011(13) -0.0077(13) -0.0044(14)
C26 0.0323(15) 0.0279(14) 0.0348(16) -0.0010(12) -0.0088(12) -0.0057(12)
C27 0.063(2) 0.048(2) 0.046(2) -0.0091(17) -0.0129(18) -0.0185(18)
F1 0.0842(18) 0.221(3) 0.0771(17) -0.0691(19) -0.0005(14) -0.085(2)
F2 0.137(2) 0.0332(11) 0.0589(13) -0.0074(10) -0.0252(13) -0.0217(12)
F3 0.1112(18) 0.0513(12) 0.0463(12) -0.0035(10) -0.0388(12) -0.0169(12)
C28 0.0305(14) 0.0226(13) 0.0236(13) -0.0026(11) -0.0089(11) -0.0114(11)
C29 0.0374(16) 0.0267(14) 0.0238(14) 0.0000(11) -0.0116(12) -0.0152(12)
C30 0.0487(18) 0.0377(16) 0.0265(15) 0.0043(12) -0.0107(13) -0.0271(15)
C31 0.0361(17) 0.057(2) 0.0306(16) -0.0056(15) -0.0014(13) -0.0246(16)
C32 0.0336(16) 0.0440(17) 0.0333(16) -0.0081(14) -0.0042(13) -0.0108(14)
C33 0.0305(15) 0.0282(14) 0.0307(15) -0.0043(12) -0.0090(12) -0.0100(12)
C34 0.0515(19) 0.0250(14) 0.0368(16) 0.0055(12) -0.0174(14) -0.0205(14)
C35 0.0335(16) 0.0249(14) 0.0488(18) 0.0025(13) -0.0097(14) -0.0034(12)
C36 0.0372(16) 0.0174(13) 0.0417(17) 0.0043(12) -0.0167(13) -0.0046(12)
C37 0.0356(17) 0.0343(16) 0.052(2) 0.0012(14) -0.0124(15) -0.0002(14)
C38 0.0326(17) 0.0433(18) 0.072(2) 0.0090(17) -0.0268(17) -0.0084(15)
C39 0.050(2) 0.0287(15) 0.053(2) 0.0072(14) -0.0294(17) -0.0077(14)
C40 0.0491(19) 0.0308(15) 0.0374(17) 0.0119(13) -0.0221(14) -0.0131(14)
C41 0.0383(16) 0.0225(13) 0.0422(17) 0.0082(12) -0.0173(14) -0.0096(12)
C42 0.061(2) 0.0374(19) 0.087(3) 0.0085(19) -0.048(2) -0.0141(18)
F4 0.129(2) 0.250(4) 0.0683(17) 0.013(2) -0.0372(16) -0.140(3)
F5 0.154(2) 0.0944(18) 0.0853(17) 0.0229(14) -0.0848(18) -0.0637(17)
F6 0.118(2) 0.104(2) 0.201(3) -0.081(2) -0.109(2) 0.0200(18)
B3 0.0230(15) 0.0230(15) 0.0250(15) 0.0028(12) -0.0086(12) -0.0034(12)
B4 0.0284(16) 0.0196(14) 0.0288(16) 0.0001(12) -0.0072(13) -0.0095(13)
S3 0.0283(4) 0.0225(3) 0.0228(3) 0.0026(3) -0.0069(3) -0.0066(3)
S4 0.0330(4) 0.0220(3) 0.0325(4) 0.0041(3) -0.0118(3) -0.0091(3)
C43 0.0211(13) 0.0187(12) 0.0278(14) 0.0018(10) -0.0081(11) -0.0050(10)
C44 0.0249(13) 0.0192(12) 0.0252(13) -0.0003(10) -0.0075(11) -0.0032(11)
C45 0.0300(14) 0.0231(13) 0.0267(14) 0.0010(11) -0.0139(11) -0.0089(11)
C46 0.0324(15) 0.0228(13) 0.0214(13) 0.0046(10) -0.0093(11) -0.0058(11)
C47 0.0266(14) 0.0174(12) 0.0261(14) 0.0033(10) -0.0027(11) -0.0046(11)
C48 0.0247(13) 0.0183(12) 0.0294(14) 0.0020(10) -0.0100(11) -0.0069(10)
C49 0.0272(14) 0.0213(13) 0.0272(14) 0.0022(11) -0.0066(11) -0.0071(11)
C50 0.0225(13) 0.0187(12) 0.0244(13) 0.0003(10) -0.0064(10) -0.0025(10)
C51 0.0259(14) 0.0238(13) 0.0270(14) -0.0004(11) -0.0088(11) -0.0043(11)
C52 0.0332(15) 0.0351(15) 0.0217(14) 0.0064(12) -0.0044(11) -0.0096(13)
C53 0.0358(16) 0.0412(17) 0.0335(16) 0.0117(13) -0.0039(13) -0.0183(14)
C54 0.0337(16) 0.0327(15) 0.0310(15) 0.0052(12) -0.0086(12) -0.0187(13)
C55 0.0246(13) 0.0184(12) 0.0229(13) 0.0051(10) -0.0090(10) -0.0057(10)
C56 0.0290(14) 0.0221(13) 0.0263(14) 0.0049(11) -0.0099(11) -0.0093(11)
C57 0.0271(15) 0.0315(15) 0.0424(17) 0.0053(13) -0.0153(13) -0.0078(12)
C58 0.0416(18) 0.0318(15) 0.0488(18) -0.0004(14) -0.0222(15) -0.0168(14)
C59 0.0378(16) 0.0223(13) 0.0385(16) -0.0018(12) -0.0151(13) -0.0083(12)
C60 0.0260(14) 0.0231(13) 0.0292(14) 0.0059(11) -0.0097(11) -0.0059(11)
C61 0.0240(14) 0.0258(13) 0.0280(14) 0.0046(11) -0.0071(11) -0.0078(11)
C62 0.0343(16) 0.0218(13) 0.0353(16) -0.0015(12) -0.0079(12) -0.0033(12)
C63 0.0259(14) 0.0215(13) 0.0242(13) 0.0058(11) -0.0051(11) -0.0035(11)
C64 0.0403(17) 0.0230(13) 0.0300(15) 0.0022(11) -0.0128(13) -0.0083(12)
C65 0.0407(17) 0.0232(14) 0.0368(16) 0.0080(12) -0.0130(13) -0.0121(13)
C66 0.0291(14) 0.0221(13) 0.0279(14) 0.0045(11) -0.0073(11) -0.0017(11)
C67 0.0293(14) 0.0250(13) 0.0263(14) 0.0020(11) -0.0093(11) -0.0033(11)
C68 0.0270(14) 0.0243(13) 0.0299(15) 0.0025(11) -0.0069(11) -0.0077(11)
C69 0.0369(17) 0.0344(16) 0.0337(16) 0.0084(13) -0.0111(13) -0.0098(14)
F7 0.0368(11) 0.1052(16) 0.0583(12) 0.0466(12) -0.0094(9) -0.0250(11)
F8 0.0839(14) 0.0284(9) 0.0472(11) 0.0139(8) -0.0293(10) -0.0194(9)
F9 0.0605(11) 0.0372(9) 0.0309(9) 0.0096(7) -0.0138(8) -0.0117(8)
C70 0.0328(15) 0.0260(13) 0.0227(13) 0.0058(11) -0.0081(11) -0.0131(12)
C71 0.0346(15) 0.0298(14) 0.0239(14) 0.0081(11) -0.0091(12) -0.0170(12)
C72 0.0392(17) 0.0417(17) 0.0289(15) 0.0088(13) -0.0134(13) -0.0263(15)
C73 0.0330(16) 0.058(2) 0.0320(16) 0.0186(14) -0.0155(13) -0.0267(16)
C74 0.0266(15) 0.0376(16) 0.0350(16) 0.0125(13) -0.0080(12) -0.0080(13)
C75 0.0277(15) 0.0286(14) 0.0298(15) 0.0067(12) -0.0066(12) -0.0094(12)
C76 0.0388(16) 0.0274(14) 0.0373(16) 0.0027(12) -0.0131(13) -0.0159(13)
C77 0.0358(17) 0.0306(15) 0.053(2) -0.0003(14) -0.0086(14) -0.0072(13)
C78 0.0366(16) 0.0211(13) 0.0322(15) -0.0018(11) -0.0094(12) -0.0104(12)
C79 0.0389(17) 0.0357(16) 0.0382(17) -0.0004(13) -0.0115(14) -0.0128(14)
C80 0.0367(17) 0.0498(19) 0.0420(18) -0.0053(15) -0.0053(14) -0.0203(15)
C81 0.056(2) 0.0407(17) 0.0326(16) -0.0014(13) -0.0091(15) -0.0307(16)
C82 0.056(2) 0.0307(15) 0.0323(16) 0.0017(13) -0.0170(14) -0.0169(15)
C83 0.0373(16) 0.0301(15) 0.0378(17) -0.0018(13) -0.0134(13) -0.0103(13)
C84 0.073(3) 0.072(3) 0.041(2) 0.0027(19) -0.0138(19) -0.049(2)
F10 0.140(6) 0.063(2) 0.057(3) 0.0268(18) -0.035(3) -0.068(3)
F11 0.065(2) 0.108(3) 0.0446(18) 0.0115(18) 0.0061(14) -0.036(2)
F12 0.086(3) 0.139(7) 0.033(2) 0.028(3) -0.033(2) -0.075(3)
F13 0.111(17) 0.26(3) 0.049(10) 0.044(17) -0.040(11) -0.150(19)
F14 0.25(3) 0.102(18) 0.051(10) 0.007(11) -0.007(19) -0.13(2)
F15 0.132(16) 0.119(14) 0.115(13) 0.091(11) 0.029(11) 0.032(11)

loop_
_atom_type_symbol
_atom_type_description
_atom_type_scat_dispersion_real
_atom_type_scat_dispersion_imag
_atom_type_scat_source
C C 0.0033 0.0016 'International Tables Vol C Tables 4.2.6.8 and 6.1.1.4'
H H 0.0000 0.0000 'International Tables Vol C Tables 4.2.6.8 and 6.1.1.4'
B B 0.0013 0.0007 'International Tables Vol C Tables 4.2.6.8 and 6.1.1.4'
F F 0.0171 0.0103 'International Tables Vol C Tables 4.2.6.8 and 6.1.1.4'
S S 0.1246 0.1234 'International Tables Vol C Tables 4.2.6.8 and 6.1.1.4'

loop_
_geom_angle_atom_site_label_1
_geom_angle_atom_site_label_2
_geom_angle_atom_site_label_3
_geom_angle
_geom_angle_site_symmetry_1
_geom_angle_site_symmetry_3
_geom_angle_publ_flag
C1 B1 C8 118.5(2) . . ?
C1 B1 C13 119.5(2) . . ?
C8 B1 C13 116.5(2) . . ?
C21 S1 C19 103.56(13) . . ?
C2 B2 C28 115.0(2) . . ?
C2 B2 C7 116.4(2) . . ?
C28 B2 C7 119.5(2) . . ?
C2 B2 S2 101.42(16) . . ?
C28 B2 S2 96.37(16) . . ?
C7 B2 S2 102.60(17) . . ?
C36 S2 C34 103.04(13) . . ?
C36 S2 B2 105.62(11) . . ?
C34 S2 B2 92.55(12) . . ?
C6 C1 C2 118.6(2) . . ?
C6 C1 B1 120.8(2) . . ?
C2 C1 B1 120.6(2) . . ?
C3 C2 C1 118.1(2) . . ?
C3 C2 B2 121.1(2) . . ?
C1 C2 B2 120.8(2) . . ?
C4 C3 C2 121.7(3) . . ?
C3 C4 C5 120.1(2) . . ?
C6 C5 C4 118.9(2) . . ?
C5 C6 C1 122.5(2) . . ?
C8 C7 C12 118.4(2) . . ?
C8 C7 B2 120.8(2) . . ?
C12 C7 B2 120.6(2) . . ?
C9 C8 C7 118.7(2) . . ?
C9 C8 B1 120.9(2) . . ?
C7 C8 B1 120.4(2) . . ?
C10 C9 C8 122.2(2) . . ?
C9 C10 C11 119.3(2) . . ?
C10 C11 C12 119.6(2) . . ?
C11 C12 C7 121.8(2) . . ?
C14 C13 C18 117.7(2) . . ?
C14 C13 B1 121.4(2) . . ?
C18 C13 B1 120.7(2) . . ?
C15 C14 C13 121.9(3) . . ?
C15 C14 C19 120.3(2) . . ?
C13 C14 C19 117.8(2) . . ?
C16 C15 C14 119.4(3) . . ?
C17 C16 C15 119.8(3) . . ?
C16 C17 C18 121.6(3) . . ?
C17 C18 C13 119.4(2) . . ?
C17 C18 C20 119.7(2) . . ?
C13 C18 C20 120.9(2) . . ?
C14 C19 S1 110.81(18) . . ?
C26 C21 C22 120.1(2) . . ?
C26 C21 S1 124.3(2) . . ?
C22 C21 S1 115.6(2) . . ?
C23 C22 C21 120.2(3) . . ?
C22 C23 C24 119.8(3) . . ?
C25 C24 C23 120.3(3) . . ?
C25 C24 C27 120.7(3) . . ?
C23 C24 C27 119.0(3) . . ?
C24 C25 C26 119.9(3) . . ?
C21 C26 C25 119.6(3) . . ?
F1 C27 F3 107.3(3) . . ?
F1 C27 F2 107.6(3) . . ?
F3 C27 F2 103.4(3) . . ?
F1 C27 C24 112.7(3) . . ?
F3 C27 C24 113.5(3) . . ?
F2 C27 C24 111.6(3) . . ?
C33 C28 C29 117.5(2) . . ?
C33 C28 B2 123.2(2) . . ?
C29 C28 B2 119.1(2) . . ?
C30 C29 C28 122.3(3) . . ?
C30 C29 C34 121.4(2) . . ?
C28 C29 C34 116.2(2) . . ?
C31 C30 C29 118.9(3) . . ?
C30 C31 C32 120.5(3) . . ?
C31 C32 C33 121.1(3) . . ?
C32 C33 C28 119.7(2) . . ?
C32 C33 C35 119.8(2) . . ?
C28 C33 C35 120.4(2) . . ?
C29 C34 S2 109.31(17) . . ?
C41 C36 C37 120.1(3) . . ?
C41 C36 S2 123.8(2) . . ?
C37 C36 S2 116.0(2) . . ?
C36 C37 C38 119.7(3) . . ?
C39 C38 C37 120.0(3) . . ?
C40 C39 C38 120.3(3) . . ?
C40 C39 C42 119.4(3) . . ?
C38 C39 C42 120.3(3) . . ?
C39 C40 C41 120.1(3) . . ?
C36 C41 C40 119.8(3) . . ?
F4 C42 F5 106.8(3) . . ?
F4 C42 F6 103.7(3) . . ?
F5 C42 F6 103.0(4) . . ?
F4 C42 C39 115.0(3) . . ?
F5 C42 C39 114.4(3) . . ?
F6 C42 C39 112.6(3) . . ?
C50 B3 C43 117.8(2) . . ?
C50 B3 C55 120.7(2) . . ?
C43 B3 C55 114.9(2) . . ?
C50 B3 S3 101.55(16) . . ?
C43 B3 S3 99.18(16) . . ?
C55 B3 S3 94.87(15) . . ?
C44 B4 C49 116.9(2) . . ?
C44 B4 C70 118.6(2) . . ?
C49 B4 C70 115.1(2) . . ?
C44 B4 S4 104.34(17) . . ?
C49 B4 S4 100.40(16) . . ?
C70 B4 S4 96.07(16) . . ?
C63 S3 C61 103.92(12) . . ?
C63 S3 B3 102.93(11) . . ?
C61 S3 B3 91.28(11) . . ?
C78 S4 C76 102.32(13) . . ?
C78 S4 B4 108.56(12) . . ?
C76 S4 B4 92.49(12) . . ?
C48 C43 C44 117.9(2) . . ?
C48 C43 B3 121.3(2) . . ?
C44 C43 B3 120.8(2) . . ?
C45 C44 C43 118.3(2) . . ?
C45 C44 B4 121.1(2) . . ?
C43 C44 B4 120.6(2) . . ?
C46 C45 C44 122.3(2) . . ?
C47 C46 C45 119.5(2) . . ?
C48 C47 C46 119.8(2) . . ?
C47 C48 C43 122.2(2) . . ?
C54 C49 C50 117.8(2) . . ?
C54 C49 B4 121.3(2) . . ?
C50 C49 B4 120.9(2) . . ?
C51 C50 C49 118.4(2) . . ?
C51 C50 B3 121.2(2) . . ?
C49 C50 B3 120.3(2) . . ?
C52 C51 C50 122.6(2) . . ?
C51 C52 C53 119.0(2) . . ?
C54 C53 C52 119.9(2) . . ?
C53 C54 C49 122.2(2) . . ?
C56 C55 C60 117.5(2) . . ?
C56 C55 B3 119.9(2) . . ?
C60 C55 B3 122.4(2) . . ?
C57 C56 C55 122.7(2) . . ?
C57 C56 C61 120.0(2) . . ?
C55 C56 C61 117.3(2) . . ?
C56 C57 C58 118.8(2) . . ?
C59 C58 C57 119.8(2) . . ?
C58 C59 C60 121.9(2) . . ?
C59 C60 C55 119.3(2) . . ?
C59 C60 C62 119.9(2) . . ?
C55 C60 C62 120.8(2) . . ?
C56 C61 S3 109.72(17) . . ?
C68 C63 C64 120.6(2) . . ?
C68 C63 S3 123.87(19) . . ?
C64 C63 S3 115.31(19) . . ?
C65 C64 C63 119.4(2) . . ?
C64 C65 C66 120.0(2) . . ?
C67 C66 C65 120.1(2) . . ?
C67 C66 C69 121.2(2) . . ?
C65 C66 C69 118.7(2) . . ?
C66 C67 C68 120.3(2) . . ?
C63 C68 C67 119.6(2) . . ?
F7 C69 F9 106.5(2) . . ?
F7 C69 F8 106.7(2) . . ?
F9 C69 F8 105.0(2) . . ?
F7 C69 C66 112.2(2) . . ?
F9 C69 C66 113.6(2) . . ?
F8 C69 C66 112.2(2) . . ?
C75 C70 C71 117.8(2) . . ?
C75 C70 B4 123.0(2) . . ?
C71 C70 B4 119.2(2) . . ?
C72 C71 C70 121.9(3) . . ?
C72 C71 C76 120.8(2) . . ?
C70 C71 C76 117.3(2) . . ?
C73 C72 C71 119.1(2) . . ?
C72 C73 C74 120.0(3) . . ?
C73 C74 C75 121.4(3) . . ?
C74 C75 C70 119.7(2) . . ?
C74 C75 C77 119.6(2) . . ?
C70 C75 C77 120.7(2) . . ?
C71 C76 S4 109.55(17) . . ?
C83 C78 C79 119.8(3) . . ?
C83 C78 S4 124.1(2) . . ?
C79 C78 S4 116.0(2) . . ?
C80 C79 C78 120.6(3) . . ?
C79 C80 C81 119.7(3) . . ?
C80 C81 C82 120.3(3) . . ?
C80 C81 C84 120.1(3) . . ?
C82 C81 C84 119.5(3) . . ?
C83 C82 C81 119.7(3) . . ?
C82 C83 C78 119.7(3) . . ?
F13 C84 F14 113.2(18) . . ?
F12 C84 F10 111.4(5) . . ?
F12 C84 F11 105.3(4) . . ?
F10 C84 F11 104.6(4) . . ?
F13 C84 C81 124.2(9) . . ?
F14 C84 C81 117.6(14) . . ?
F12 C84 C81 114.1(4) . . ?
F10 C84 C81 111.0(4) . . ?
F11 C84 C81 109.9(3) . . ?
F13 C84 F15 93.3(15) . . ?
F14 C84 F15 87.9(15) . . ?
C81 C84 F15 109.6(5) . . ?

loop_
_geom_bond_atom_site_label_1
_geom_bond_atom_site_label_2
_geom_bond_distance
_geom_bond_site_symmetry_2
_geom_bond_publ_flag
B1 C1 1.583(4) . ?
B1 C8 1.592(4) . ?
B1 C13 1.599(4) . ?
S1 C21 1.779(3) . ?
S1 C19 1.812(3) . ?
B2 C2 1.603(4) . ?
B2 C28 1.610(4) . ?
B2 C7 1.611(4) . ?
B2 S2 2.146(3) . ?
S2 C36 1.777(3) . ?
S2 C34 1.813(3) . ?
C1 C6 1.405(3) . ?
C1 C2 1.422(3) . ?
C2 C3 1.412(3) . ?
C3 C4 1.391(4) . ?
C4 C5 1.394(4) . ?
C5 C6 1.385(3) . ?
C7 C8 1.411(3) . ?
C7 C12 1.413(3) . ?
C8 C9 1.408(3) . ?
C9 C10 1.390(4) . ?
C10 C11 1.390(4) . ?
C11 C12 1.396(3) . ?
C13 C14 1.407(3) . ?
C13 C18 1.422(4) . ?
C14 C15 1.397(4) . ?
C14 C19 1.517(4) . ?
C15 C16 1.392(4) . ?
C16 C17 1.382(4) . ?
C17 C18 1.403(4) . ?
C18 C20 1.507(4) . ?
C21 C26 1.391(4) . ?
C21 C22 1.397(4) . ?
C22 C23 1.387(4) . ?
C23 C24 1.396(4) . ?
C24 C25 1.389(4) . ?
C24 C27 1.495(4) . ?
C25 C26 1.402(4) . ?
C27 F1 1.306(4) . ?
C27 F3 1.335(4) . ?
C27 F2 1.354(4) . ?
C28 C33 1.407(4) . ?
C28 C29 1.416(3) . ?
C29 C30 1.391(4) . ?
C29 C34 1.514(4) . ?
C30 C31 1.376(4) . ?
C31 C32 1.392(4) . ?
C32 C33 1.397(4) . ?
C33 C35 1.519(4) . ?
C36 C41 1.393(4) . ?
C36 C37 1.394(4) . ?
C37 C38 1.396(4) . ?
C38 C39 1.390(4) . ?
C39 C40 1.381(4) . ?
C39 C42 1.490(4) . ?
C40 C41 1.396(4) . ?
C42 F4 1.292(4) . ?
C42 F5 1.298(4) . ?
C42 F6 1.342(4) . ?
B3 C50 1.588(4) . ?
B3 C43 1.596(4) . ?
B3 C55 1.611(4) . ?
B3 S3 2.231(3) . ?
B4 C44 1.606(4) . ?
B4 C49 1.612(4) . ?
B4 C70 1.615(4) . ?
B4 S4 2.181(3) . ?
S3 C63 1.781(3) . ?
S3 C61 1.813(2) . ?
S4 C78 1.782(3) . ?
S4 C76 1.812(3) . ?
C43 C48 1.413(3) . ?
C43 C44 1.430(3) . ?
C44 C45 1.404(3) . ?
C45 C46 1.388(3) . ?
C46 C47 1.384(3) . ?
C47 C48 1.384(3) . ?
C49 C54 1.407(3) . ?
C49 C50 1.432(3) . ?
C50 C51 1.400(3) . ?
C51 C52 1.389(3) . ?
C52 C53 1.390(4) . ?
C53 C54 1.389(4) . ?
C55 C56 1.403(3) . ?
C55 C60 1.423(3) . ?
C56 C57 1.395(3) . ?
C56 C61 1.524(3) . ?
C57 C58 1.395(4) . ?
C58 C59 1.382(4) . ?
C59 C60 1.398(3) . ?
C60 C62 1.502(3) . ?
C63 C68 1.384(3) . ?
C63 C64 1.401(3) . ?
C64 C65 1.389(4) . ?
C65 C66 1.396(4) . ?
C66 C67 1.386(3) . ?
C66 C69 1.491(4) . ?
C67 C68 1.391(3) . ?
C69 F7 1.340(3) . ?
C69 F9 1.340(3) . ?
C69 F8 1.352(3) . ?
C70 C75 1.407(4) . ?
C70 C71 1.413(3) . ?
C71 C72 1.398(3) . ?
C71 C76 1.513(4) . ?
C72 C73 1.387(4) . ?
C73 C74 1.389(4) . ?
C74 C75 1.399(4) . ?
C75 C77 1.517(4) . ?
C78 C83 1.394(4) . ?
C78 C79 1.394(4) . ?
C79 C80 1.376(4) . ?
C80 C81 1.387(4) . ?
C81 C82 1.397(4) . ?
C81 C84 1.506(4) . ?
C82 C83 1.390(4) . ?
C84 F13 1.170(15) . ?
C84 F14 1.23(3) . ?
C84 F12 1.292(7) . ?
C84 F10 1.307(5) . ?
C84 F11 1.396(5) . ?
C84 F15 1.626(15) . ?

loop_
_geom_torsion_atom_site_label_1
_geom_torsion_atom_site_label_2
_geom_torsion_atom_site_label_3
_geom_torsion_atom_site_label_4
_geom_torsion
_geom_torsion_site_symmetry_1
_geom_torsion_site_symmetry_2
_geom_torsion_site_symmetry_3
_geom_torsion_site_symmetry_4
_geom_torsion_publ_flag
C8 B1 C1 C6 -169.7(2) . . . . ?
C13 B1 C1 C6 -16.9(4) . . . . ?
C8 B1 C1 C2 11.1(4) . . . . ?
C13 B1 C1 C2 163.9(2) . . . . ?
C6 C1 C2 C3 -1.3(3) . . . . ?
B1 C1 C2 C3 178.0(2) . . . . ?
C6 C1 C2 B2 179.2(2) . . . . ?
B1 C1 C2 B2 -1.6(3) . . . . ?
C28 B2 C2 C3 21.3(3) . . . . ?
C7 B2 C2 C3 168.3(2) . . . . ?
S2 B2 C2 C3 -81.3(2) . . . . ?
C28 B2 C2 C1 -159.1(2) . . . . ?
C7 B2 C2 C1 -12.1(3) . . . . ?
S2 B2 C2 C1 98.3(2) . . . . ?
C1 C2 C3 C4 -0.9(4) . . . . ?
B2 C2 C3 C4 178.7(2) . . . . ?
C2 C3 C4 C5 1.9(4) . . . . ?
C3 C4 C5 C6 -0.8(4) . . . . ?
C4 C5 C6 C1 -1.4(4) . . . . ?
C2 C1 C6 C5 2.4(4) . . . . ?
B1 C1 C6 C5 -176.8(2) . . . . ?
C2 B2 C7 C8 17.5(3) . . . . ?
C28 B2 C7 C8 162.9(2) . . . . ?
S2 B2 C7 C8 -92.2(2) . . . . ?
C2 B2 C7 C12 -167.4(2) . . . . ?
C28 B2 C7 C12 -22.0(4) . . . . ?
S2 B2 C7 C12 82.8(2) . . . . ?
C12 C7 C8 C9 -1.7(3) . . . . ?
B2 C7 C8 C9 173.5(2) . . . . ?
C12 C7 C8 B1 176.3(2) . . . . ?
B2 C7 C8 B1 -8.5(4) . . . . ?
C1 B1 C8 C9 172.2(2) . . . . ?
C13 B1 C8 C9 18.6(4) . . . . ?
C1 B1 C8 C7 -5.8(4) . . . . ?
C13 B1 C8 C7 -159.4(2) . . . . ?
C7 C8 C9 C10 -1.6(4) . . . . ?
B1 C8 C9 C10 -179.6(2) . . . . ?
C8 C9 C10 C11 3.7(4) . . . . ?
C9 C10 C11 C12 -2.4(4) . . . . ?
C10 C11 C12 C7 -0.9(4) . . . . ?
C8 C7 C12 C11 3.0(4) . . . . ?
B2 C7 C12 C11 -172.2(2) . . . . ?
C1 B1 C13 C14 118.0(3) . . . . ?
C8 B1 C13 C14 -88.7(3) . . . . ?
C1 B1 C13 C18 -65.6(3) . . . . ?
C8 B1 C13 C18 87.7(3) . . . . ?
C18 C13 C14 C15 4.5(4) . . . . ?
B1 C13 C14 C15 -179.0(2) . . . . ?
C18 C13 C14 C19 -172.2(2) . . . . ?
B1 C13 C14 C19 4.3(3) . . . . ?
C13 C14 C15 C16 -3.3(4) . . . . ?
C19 C14 C15 C16 173.3(2) . . . . ?
C14 C15 C16 C17 0.2(4) . . . . ?
C15 C16 C17 C18 1.5(4) . . . . ?
C16 C17 C18 C13 -0.2(4) . . . . ?
C16 C17 C18 C20 179.9(2) . . . . ?
C14 C13 C18 C17 -2.7(3) . . . . ?
B1 C13 C18 C17 -179.2(2) . . . . ?
C14 C13 C18 C20 177.1(2) . . . . ?
B1 C13 C18 C20 0.6(4) . . . . ?
C15 C14 C19 S1 156.3(2) . . . . ?
C13 C14 C19 S1 -27.0(3) . . . . ?
C21 S1 C19 C14 -76.5(2) . . . . ?
C19 S1 C21 C26 1.4(3) . . . . ?
C19 S1 C21 C22 178.8(2) . . . . ?
C26 C21 C22 C23 1.0(4) . . . . ?
S1 C21 C22 C23 -176.6(2) . . . . ?
C21 C22 C23 C24 -0.1(4) . . . . ?
C22 C23 C24 C25 -1.0(4) . . . . ?
C22 C23 C24 C27 177.6(3) . . . . ?
C23 C24 C25 C26 1.3(4) . . . . ?
C27 C24 C25 C26 -177.4(3) . . . . ?
C22 C21 C26 C25 -0.8(4) . . . . ?
S1 C21 C26 C25 176.6(2) . . . . ?
C24 C25 C26 C21 -0.4(4) . . . . ?
C25 C24 C27 F1 139.8(3) . . . . ?
C23 C24 C27 F1 -38.9(4) . . . . ?
C25 C24 C27 F3 17.5(4) . . . . ?
C23 C24 C27 F3 -161.2(3) . . . . ?
C25 C24 C27 F2 -98.9(3) . . . . ?
C23 C24 C27 F2 82.4(4) . . . . ?
C2 B2 C28 C33 82.9(3) . . . . ?
C7 B2 C28 C33 -62.9(3) . . . . ?
S2 B2 C28 C33 -171.3(2) . . . . ?
C2 B2 C28 C29 -91.8(3) . . . . ?
C7 B2 C28 C29 122.3(2) . . . . ?
S2 B2 C28 C29 14.0(2) . . . . ?
C33 C28 C29 C30 3.1(4) . . . . ?
B2 C28 C29 C30 178.1(2) . . . . ?
C33 C28 C29 C34 -173.5(2) . . . . ?
B2 C28 C29 C34 1.5(3) . . . . ?
C28 C29 C30 C31 -1.9(4) . . . . ?
C34 C29 C30 C31 174.6(2) . . . . ?
C29 C30 C31 C32 -0.2(4) . . . . ?
C30 C31 C32 C33 0.9(4) . . . . ?
C31 C32 C33 C28 0.5(4) . . . . ?
C31 C32 C33 C35 -179.1(3) . . . . ?
C29 C28 C33 C32 -2.3(4) . . . . ?
B2 C28 C33 C32 -177.2(2) . . . . ?
C29 C28 C33 C35 177.2(2) . . . . ?
B2 C28 C33 C35 2.4(4) . . . . ?
C30 C29 C34 S2 163.4(2) . . . . ?
C28 C29 C34 S2 -20.0(3) . . . . ?
C36 S2 C34 C29 -83.3(2) . . . . ?
B2 S2 C34 C29 23.4(2) . . . . ?
C34 S2 C36 C41 21.5(3) . . . . ?
B2 S2 C36 C41 -74.9(2) . . . . ?
C34 S2 C36 C37 -163.4(2) . . . . ?
B2 S2 C36 C37 100.1(2) . . . . ?
C41 C36 C37 C38 0.9(4) . . . . ?
S2 C36 C37 C38 -174.3(2) . . . . ?
C36 C37 C38 C39 -0.3(4) . . . . ?
C37 C38 C39 C40 -0.6(4) . . . . ?
C37 C38 C39 C42 179.2(3) . . . . ?
C38 C39 C40 C41 0.9(4) . . . . ?
C42 C39 C40 C41 -179.0(3) . . . . ?
C37 C36 C41 C40 -0.7(4) . . . . ?
S2 C36 C41 C40 174.2(2) . . . . ?
C39 C40 C41 C36 -0.2(4) . . . . ?
C40 C39 C42 F4 163.0(3) . . . . ?
C38 C39 C42 F4 -16.8(5) . . . . ?
C40 C39 C42 F5 -72.7(4) . . . . ?
C38 C39 C42 F5 107.4(4) . . . . ?
C40 C39 C42 F6 44.5(4) . . . . ?
C38 C39 C42 F6 -135.3(4) . . . . ?
C50 B3 C43 C48 -167.9(2) . . . . ?
C55 B3 C43 C48 -16.1(3) . . . . ?
S3 B3 C43 C48 83.7(2) . . . . ?
C50 B3 C43 C44 12.5(3) . . . . ?
C55 B3 C43 C44 164.3(2) . . . . ?
S3 B3 C43 C44 -95.9(2) . . . . ?
C48 C43 C44 C45 0.6(3) . . . . ?
B3 C43 C44 C45 -179.8(2) . . . . ?
C48 C43 C44 B4 -177.6(2) . . . . ?
B3 C43 C44 B4 2.0(3) . . . . ?
C49 B4 C44 C45 169.6(2) . . . . ?
C70 B4 C44 C45 24.7(3) . . . . ?
S4 B4 C44 C45 -80.6(2) . . . . ?
C49 B4 C44 C43 -12.3(3) . . . . ?
C70 B4 C44 C43 -157.2(2) . . . . ?
S4 B4 C44 C43 97.5(2) . . . . ?
C43 C44 C45 C46 -2.1(4) . . . . ?
B4 C44 C45 C46 176.1(2) . . . . ?
C44 C45 C46 C47 1.4(4) . . . . ?
C45 C46 C47 C48 0.9(4) . . . . ?
C46 C47 C48 C43 -2.5(4) . . . . ?
C44 C43 C48 C47 1.7(3) . . . . ?
B3 C43 C48 C47 -177.9(2) . . . . ?
C44 B4 C49 C54 -172.1(2) . . . . ?
C70 B4 C49 C54 -26.0(3) . . . . ?
S4 B4 C49 C54 75.8(2) . . . . ?
C44 B4 C49 C50 7.9(3) . . . . ?
C70 B4 C49 C50 154.0(2) . . . . ?
S4 B4 C49 C50 -104.2(2) . . . . ?
C54 C49 C50 C51 2.0(3) . . . . ?
B4 C49 C50 C51 -178.0(2) . . . . ?
C54 C49 C50 B3 -173.5(2) . . . . ?
B4 C49 C50 B3 6.5(3) . . . . ?
C43 B3 C50 C51 167.7(2) . . . . ?
C55 B3 C50 C51 17.5(3) . . . . ?
S3 B3 C50 C51 -85.3(2) . . . . ?
C43 B3 C50 C49 -16.9(3) . . . . ?
C55 B3 C50 C49 -167.0(2) . . . . ?
S3 B3 C50 C49 90.1(2) . . . . ?
C49 C50 C51 C52 -3.9(4) . . . . ?
B3 C50 C51 C52 171.6(2) . . . . ?
C50 C51 C52 C53 2.4(4) . . . . ?
C51 C52 C53 C54 1.0(4) . . . . ?
C52 C53 C54 C49 -2.8(4) . . . . ?
C50 C49 C54 C53 1.2(4) . . . . ?
B4 C49 C54 C53 -178.8(2) . . . . ?
C50 B3 C55 C56 -122.6(3) . . . . ?
C43 B3 C55 C56 86.4(3) . . . . ?
S3 B3 C55 C56 -16.1(2) . . . . ?
C50 B3 C55 C60 62.1(3) . . . . ?
C43 B3 C55 C60 -88.9(3) . . . . ?
S3 B3 C55 C60 168.6(2) . . . . ?
C60 C55 C56 C57 -0.6(4) . . . . ?
B3 C55 C56 C57 -176.1(2) . . . . ?
C60 C55 C56 C61 176.5(2) . . . . ?
B3 C55 C56 C61 1.0(3) . . . . ?
C55 C56 C57 C58 -0.2(4) . . . . ?
C61 C56 C57 C58 -177.2(2) . . . . ?
C56 C57 C58 C59 0.8(4) . . . . ?
C57 C58 C59 C60 -0.8(4) . . . . ?
C58 C59 C60 C55 0.0(4) . . . . ?
C58 C59 C60 C62 178.8(3) . . . . ?
C56 C55 C60 C59 0.7(3) . . . . ?
B3 C55 C60 C59 176.0(2) . . . . ?
C56 C55 C60 C62 -178.1(2) . . . . ?
B3 C55 C60 C62 -2.8(4) . . . . ?
C57 C56 C61 S3 -163.3(2) . . . . ?
C55 C56 C61 S3 19.5(3) . . . . ?
C63 S3 C61 C56 80.13(19) . . . . ?
B3 S3 C61 C56 -23.54(18) . . . . ?
C61 S3 C63 C68 -16.3(2) . . . . ?
B3 S3 C63 C68 78.3(2) . . . . ?
C61 S3 C63 C64 168.81(19) . . . . ?
B3 S3 C63 C64 -96.6(2) . . . . ?
C68 C63 C64 C65 -2.2(4) . . . . ?
S3 C63 C64 C65 172.9(2) . . . . ?
C63 C64 C65 C66 1.3(4) . . . . ?
C64 C65 C66 C67 0.4(4) . . . . ?
C64 C65 C66 C69 -177.4(2) . . . . ?
C65 C66 C67 C68 -1.2(4) . . . . ?
C69 C66 C67 C68 176.5(2) . . . . ?
C64 C63 C68 C67 1.3(4) . . . . ?
S3 C63 C68 C67 -173.32(19) . . . . ?
C66 C67 C68 C63 0.4(4) . . . . ?
C67 C66 C69 F7 -121.7(3) . . . . ?
C65 C66 C69 F7 56.1(3) . . . . ?
C67 C66 C69 F9 -0.8(4) . . . . ?
C65 C66 C69 F9 177.0(2) . . . . ?
C67 C66 C69 F8 118.2(3) . . . . ?
C65 C66 C69 F8 -64.1(3) . . . . ?
C44 B4 C70 C75 61.7(3) . . . . ?
C49 B4 C70 C75 -83.8(3) . . . . ?
S4 B4 C70 C75 171.7(2) . . . . ?
C44 B4 C70 C71 -121.7(3) . . . . ?
C49 B4 C70 C71 92.8(3) . . . . ?
S4 B4 C70 C71 -11.7(3) . . . . ?
C75 C70 C71 C72 -3.5(4) . . . . ?
B4 C70 C71 C72 179.7(2) . . . . ?
C75 C70 C71 C76 173.8(2) . . . . ?
B4 C70 C71 C76 -3.0(3) . . . . ?
C70 C71 C72 C73 1.7(4) . . . . ?
C76 C71 C72 C73 -175.6(2) . . . . ?
C71 C72 C73 C74 0.8(4) . . . . ?
C72 C73 C74 C75 -1.3(4) . . . . ?
C73 C74 C75 C70 -0.6(4) . . . . ?
C73 C74 C75 C77 179.0(2) . . . . ?
C71 C70 C75 C74 2.9(4) . . . . ?
B4 C70 C75 C74 179.6(2) . . . . ?
C71 C70 C75 C77 -176.6(2) . . . . ?
B4 C70 C75 C77 0.0(4) . . . . ?
C72 C71 C76 S4 -162.9(2) . . . . ?
C70 C71 C76 S4 19.7(3) . . . . ?
C78 S4 C76 C71 87.8(2) . . . . ?
B4 S4 C76 C71 -21.8(2) . . . . ?
C76 S4 C78 C83 -32.0(2) . . . . ?
B4 S4 C78 C83 65.0(2) . . . . ?
C76 S4 C78 C79 151.3(2) . . . . ?
B4 S4 C78 C79 -111.8(2) . . . . ?
C83 C78 C79 C80 -1.4(4) . . . . ?
S4 C78 C79 C80 175.4(2) . . . . ?
C78 C79 C80 C81 -0.3(4) . . . . ?
C79 C80 C81 C82 2.1(4) . . . . ?
C79 C80 C81 C84 -174.7(3) . . . . ?
C80 C81 C82 C83 -2.1(4) . . . . ?
C84 C81 C82 C83 174.8(3) . . . . ?
C81 C82 C83 C78 0.3(4) . . . . ?
C79 C78 C83 C82 1.4(4) . . . . ?
S4 C78 C83 C82 -175.16(19) . . . . ?
C80 C81 C84 F13 37(2) . . . . ?
C82 C81 C84 F13 -140(2) . . . . ?
C80 C81 C84 F14 -116(2) . . . . ?
C82 C81 C84 F14 67(2) . . . . ?
C80 C81 C84 F12 -149.1(5) . . . . ?
C82 C81 C84 F12 34.1(6) . . . . ?
C80 C81 C84 F10 84.0(5) . . . . ?
C82 C81 C84 F10 -92.8(5) . . . . ?
C80 C81 C84 F11 -31.2(4) . . . . ?
C82 C81 C84 F11 152.0(3) . . . . ?
C80 C81 C84 F15 145.5(13) . . . . ?
C82 C81 C84 F15 -31.3(13) . . . . ?
